data_1526726
loop_
_publ_author_name
'Kopnin, E.'
'Coste, S.'
'Jobic, S.'
'Brec, R.'
'Evain, M.'

_publ_section_title
;
 Synthesis and crystal structure determination of three
 layered-typethiophosphate compounds K M P2 S7 (M = Cr, V, In)
;
_journal_name_full 'Materials Research Bulletin'
_journal_page_first 1401
_journal_page_last 1410
_journal_volume 35
_journal_year 2000
_chemical_formula_sum 'In K P2 S7'
_chemical_name_systematic 'K In (P2 S7)'
_space_group_IT_number 5
_symmetry_space_group_name_Hall 'C 2y'
_symmetry_space_group_name_H-M 'C 1 2 1'
_cell_angle_alpha 90
_cell_angle_beta 98.906
_cell_angle_gamma 90
_cell_formula_units_Z 2
_cell_length_a 8.7506
_cell_length_b 9.9685
_cell_length_c 6.3151
_cell_volume 544.227
_citation_journal_id_ASTM MRBUAC
_cod_data_source_file Kopnin_MRBUAC_2000_288.cif
_cod_data_source_block In1K1P2S7
_cod_original_formula_sum 'In1 K1 P2 S7'
_cod_database_code 1526726

loop_
_symmetry_equiv_pos_as_xyz
x,y,z
-x,y,-z
x+1/2,y+1/2,z
-x+1/2,y+1/2,-z

loop_
_atom_site_label
_atom_site_type_symbol
_atom_site_fract_x
_atom_site_fract_y
_atom_site_fract_z
_atom_site_occupancy
_atom_site_U_iso_or_equiv
S1 S-2 0.1682 0.5401 0.704 1 0.0
S2 S-2 0.2021 0.6884 0.176 1 0.0
K1 K+1 0 0.916 0.5 1 0.0
P1 P+5 0.3011 0.6616 0.9132 1 0.0
In1 In+3 0.5 0 0 1 0.0
S4 S-2 0.5 0.5375 0 1 0.0
S3 S-2 0.3533 0.8239 0.7462 1 0.0
